data_1570677
loop_
_publ_author_name
'Ort&#xed;n-Rubio, Borja'
'Rostoll-Berenguer, Jaume'
'Vila, Carlos'
'Proserpio, Davide M.'
'Guillerm, Vincent'
'Juanhuix, Judith'
'Imaz, Inhar'
'Maspoch, Daniel'

_publ_section_title
;
 Net-clipping as a top-down approach for the prediction of topologies of
 MOFs built from reduced-symmetry linkers.
;
_journal_issue 45
_journal_name_full 'Chemical science'
_journal_page_first 12984
_journal_page_last 12994
_journal_paper_doi 10.1039/d3sc04406h
_journal_volume 14
_journal_year 2023
_chemical_formula_structural icn24
_chemical_formula_sum 'C6 O'
_space_group_IT_number 223
_space_group_name_Hall '-P 4n 2 3'
_space_group_name_H-M_alt 'P m -3 n'
_symmetry_Int_Tables_number 223
_symmetry_space_group_name_H-M 'P m -3 n'
_audit_creation_date 2023-08-20
_audit_creation_method ToposPro
_cell_angle_alpha 90
_cell_angle_beta 90
_cell_angle_gamma 90
_cell_formula_units_Z 2
_cell_length_a 1.7889
_cell_length_b 1.7889
_cell_length_c 1.7889
_cell_volume 5.725
_refine_ls_R_factor_all 0
_cod_data_source_file d3sc04406h1.cif
_cod_data_source_block 24-TOPOS_icn24
_cod_original_cell_volume 5.724772
_cod_database_code 1570677

loop_
_space_group_symop_id
_space_group_symop_operation_xyz
1 x,y,z
2 -x,-y,z
3 x,-y,-z
4 -x,y,-z
5 z,x,y
6 y,z,x
7 -z,-x,y
8 -y,z,-x
9 z,-x,-y
10 -y,-z,x
11 -z,x,-y
12 y,-z,-x
13 1/2-y,1/2-x,1/2-z
14 1/2+y,1/2+x,1/2-z
15 1/2+y,1/2-x,1/2+z
16 1/2-y,1/2+x,1/2+z
17 1/2-x,1/2-z,1/2-y
18 1/2-z,1/2-y,1/2-x
19 1/2+x,1/2+z,1/2-y
20 1/2-z,1/2+y,1/2+x
21 1/2+x,1/2-z,1/2+y
22 1/2+z,1/2+y,1/2-x
23 1/2-x,1/2+z,1/2+y
24 1/2+z,1/2-y,1/2+x
25 -x,-y,-z
26 x,y,-z
27 -x,y,z
28 x,-y,z
29 -z,-x,-y
30 -y,-z,-x
31 z,x,-y
32 y,-z,x
33 -z,x,y
34 y,z,-x
35 z,-x,y
36 -y,z,x
37 1/2+y,1/2+x,1/2+z
38 1/2-y,1/2-x,1/2+z
39 1/2-y,1/2+x,1/2-z
40 1/2+y,1/2-x,1/2-z
41 1/2+x,1/2+z,1/2+y
42 1/2+z,1/2+y,1/2+x
43 1/2-x,1/2-z,1/2+y
44 1/2+z,1/2-y,1/2-x
45 1/2-x,1/2+z,1/2-y
46 1/2-z,1/2-y,1/2+x
47 1/2+x,1/2-z,1/2-y
48 1/2-z,1/2+y,1/2-x

loop_
_atom_site_label
_atom_site_type_symbol
_atom_site_symmetry_multiplicity
_atom_site_fract_x
_atom_site_fract_y
_atom_site_fract_z
_atom_site_occupancy
C1 C 12 0.08333 0.00000 0.50000 1.0000
O1 O 2 0.00000 0.00000 0.00000 1.0000

loop_
_topol_atom.id
_topol_atom.node_id
_topol_atom.atom_label
_topol_atom.element_symbol
1 1 C1 C
2 2 O1 O

loop_
_topol_node.id
_topol_node.label
1 C1
2 O1

loop_
_topol_link.node_id_1
_topol_link.node_id_2
_topol_link.distance
_topol_link.symop_id_1
_topol_link.translation_1_x
_topol_link.translation_1_y
_topol_link.translation_1_z
_topol_link.symop_id_2
_topol_link.translation_2_x
_topol_link.translation_2_y
_topol_link.translation_2_z
_topol_link.type
_topol_link.multiplicity
_topol_link.voronoi_solid_angle
1 2 0.9068 1 0 0 0 1 0 0 1 v 24 0.00
1 1 0.5963 1 0 0 0 17 0 0 0 v 6 0.00
